data_4504031
loop_
_publ_author_name
'Foces-Foces, Concepci\'on'
'L\'opez-Rodr\'iguez, Mat\'ias'
'P\'erez, Cirilo'
'Mart\'in, Julio D.'
'P\'erez-Hern\'andez, Natalia'

_publ_section_title
;
 Role of the Molecular Conformation in the Two- and Three-Dimensional
 Supramolecular Structure of 10 Hydroxyl-N-alkylamides
;
_journal_issue 5
_journal_name_full 'Crystal Growth &amp; Design'
_journal_page_first 905
_journal_paper_doi 10.1021/cg060671u
_journal_volume 7
_journal_year 2007
_chemical_formula_moiety 'C12 H21 N O3'
_chemical_formula_sum 'C12 H21 N O3'
_chemical_formula_weight 227.30
_chemical_melting_point 451
_chemical_name_systematic
;
Methylamide of the 7,7-dimethyl-5-hydroxymethyl-
6-oxabicyclo[3.2.1]-1-carboxylic acid [1a]
;
_space_group_IT_number 14
_symmetry_cell_setting monoclinic
_symmetry_space_group_name_Hall '-P 2ybc'
_symmetry_space_group_name_H-M 'P 1 21/c 1'
_atom_sites_solution_hydrogens geom
_atom_sites_solution_primary direct
_atom_sites_solution_secondary difmap
_audit_creation_method SHELXL-97
_cell_angle_alpha 90.00
_cell_angle_beta 93.2480(10)
_cell_angle_gamma 90.00
_cell_formula_units_Z 8
_cell_length_a 10.6102(3)
_cell_length_b 16.4684(4)
_cell_length_c 13.9943(5)
_cell_measurement_temperature 170(2)
_cell_volume 2441.34(13)
_computing_data_collection 'Collect (Nonius BV, 2000)'
_computing_data_reduction 'HKL Denzo and Scalepak (Otwinowski & Minor, 1997)'
_computing_molecular_graphics 'PLATON (Spek, 2003)'
_computing_publication_material 'SHELXL-97, WinGX (Farrugia, 1999) and PLATON (Spek, 2003)'
_computing_structure_refinement 'SHELXL-97 (Sheldrick, 1997)'
_computing_structure_solution 'SIR97 (Altomare et al., 1999)'
_diffrn_ambient_temperature 170(2)
_diffrn_detector_area_resol_mean 9
_diffrn_measured_fraction_theta_full 0.992
_diffrn_measured_fraction_theta_max 0.992
_diffrn_measurement_device '95mm CCD camera on \k-goniostat'
_diffrn_measurement_device_type KappaCCD
_diffrn_measurement_method '\f and \w'
_diffrn_radiation_monochromator 'horizontally mounted graphite crystal'
_diffrn_radiation_source 'fine-focus sealed tube'
_diffrn_radiation_type MoK\a
_diffrn_radiation_wavelength 0.71069
_diffrn_reflns_av_R_equivalents 0.0331
_diffrn_reflns_av_sigmaI/netI 0.0450
_diffrn_reflns_limit_h_max 13
_diffrn_reflns_limit_h_min 0
_diffrn_reflns_limit_k_max 21
_diffrn_reflns_limit_k_min -21
_diffrn_reflns_limit_l_max 18
_diffrn_reflns_limit_l_min -18
_diffrn_reflns_number 9720
_diffrn_reflns_theta_full 27.50
_diffrn_reflns_theta_max 27.50
_diffrn_reflns_theta_min 1.91
_exptl_absorpt_coefficient_mu 0.088
_exptl_absorpt_correction_T_max 0.9887
_exptl_absorpt_correction_T_min 0.9370
_exptl_absorpt_correction_type none
_exptl_crystal_colour colourless
_exptl_crystal_density_diffrn 1.237
_exptl_crystal_density_method 'not measured'
_exptl_crystal_description plate
_exptl_crystal_F_000 992
_exptl_crystal_size_max 0.75
_exptl_crystal_size_mid 0.50
_exptl_crystal_size_min 0.13
_refine_diff_density_max 0.404
_refine_diff_density_min -0.362
_refine_diff_density_rms 0.076
_refine_ls_extinction_method none
_refine_ls_goodness_of_fit_ref 0.992
_refine_ls_hydrogen_treatment riding
_refine_ls_matrix_type full
_refine_ls_number_parameters 313
_refine_ls_number_reflns 5562
_refine_ls_number_restraints 0
_refine_ls_restrained_S_all 0.992
_refine_ls_R_factor_all 0.0855
_refine_ls_R_factor_gt 0.0709
_refine_ls_shift/su_max 0.000
_refine_ls_shift/su_mean 0.000
_refine_ls_structure_factor_coef Fsqd
_refine_ls_weighting_details 'calc w=1/[\s^2^(Fo^2^)+(0.0959P)^2^+2.4827P] where P=(Fo^2^+2Fc^2^)/3'
_refine_ls_weighting_scheme calc
_refine_ls_wR_factor_gt 0.1848
_refine_ls_wR_factor_ref 0.1993
_reflns_number_gt 4620
_reflns_number_total 5562
_reflns_threshold_expression >2sigma(I)
_cod_data_source_file cg060671usi20061003_053725.cif
_cod_data_source_block f0rohconhch3lt2
_cod_depositor_comments
;
The following automatic conversions were performed:

'_symmetry_cell_setting' value 'Monoclinic' changed to 'monoclinic'
according to /home/saulius/struct/CIF-dictionaries/cif_core.dic
dictionary named 'cif_core.dic' version 2.4.1 from 2010-06-29.

Automatic conversion script
Id: cif_fix_values 1715 2011-07-08 13:25:40Z adriana 
;
_cod_original_sg_symbol_H-M P21/c
_cod_database_code 4504031

loop_
_symmetry_equiv_pos_as_xyz
'x, y, z'
'-x, y+1/2, -z+1/2'
'-x, -y, -z'
'x, -y-1/2, z-1/2'

loop_
_atom_site_label
_atom_site_type_symbol
_atom_site_fract_x
_atom_site_fract_y
_atom_site_fract_z
_atom_site_U_iso_or_equiv
_atom_site_adp_type
_atom_site_occupancy
_atom_site_symmetry_multiplicity
_atom_site_calc_flag
_atom_site_refinement_flags
_atom_site_disorder_assembly
_atom_site_disorder_group
O1 O 0.65509(14) 0.39862(9) 0.24776(10) 0.0279(3) Uani 1 1 d . . .
O2A O 0.6477(2) 0.26522(13) 0.11162(18) 0.0298(6) Uani 0.647(4) 1 d P A 1
H2A H 0.6288 0.2159 0.1157 0.036 Uiso 0.647(4) 1 calc PR A 1
O2B O 0.5102(5) 0.2701(3) 0.2002(4) 0.0402(13) Uani 0.353(4) 1 d P A 2
H2B H 0.5024 0.2211 0.1842 0.048 Uiso 0.353(4) 1 calc PR A 2
O3 O 0.46513(15) 0.61629(9) 0.35754(12) 0.0347(4) Uani 1 1 d . . .
N1 N 0.30442(16) 0.53509(11) 0.30825(13) 0.0278(4) Uani 1 1 d . . .
H1 H 0.2797 0.4922 0.2746 0.033 Uiso 1 1 calc R . .
C1 C 0.57544(19) 0.39780(12) 0.15971(14) 0.0253(4) Uani 1 1 d . A .
C2 C 0.6419(2) 0.44560(14) 0.08436(15) 0.0310(5) Uani 1 1 d . . .
H2C H 0.5848 0.4518 0.0264 0.037 Uiso 1 1 calc R . .
H2D H 0.7179 0.4156 0.0663 0.037 Uiso 1 1 calc R . .
C3 C 0.6808(2) 0.52983(15) 0.12296(18) 0.0369(5) Uani 1 1 d . . .
H3A H 0.7613 0.5247 0.1617 0.044 Uiso 1 1 calc R . .
H3B H 0.6958 0.5659 0.0682 0.044 Uiso 1 1 calc R . .
C4 C 0.5826(2) 0.56958(13) 0.18440(16) 0.0306(5) Uani 1 1 d . . .
H4A H 0.5183 0.5968 0.1415 0.037 Uiso 1 1 calc R . .
H4B H 0.6249 0.6119 0.2249 0.037 Uiso 1 1 calc R . .
C5 C 0.51502(18) 0.50989(12) 0.24977(14) 0.0223(4) Uani 1 1 d . . .
C6 C 0.45636(18) 0.44286(12) 0.18534(14) 0.0238(4) Uani 1 1 d . . .
H6A H 0.3991 0.4076 0.2204 0.029 Uiso 1 1 calc R . .
H6B H 0.4102 0.4655 0.1279 0.029 Uiso 1 1 calc R . .
C7 C 0.42508(19) 0.55755(12) 0.30963(14) 0.0236(4) Uani 1 1 d . . .
C8 C 0.5473(3) 0.31093(14) 0.13030(18) 0.0392(6) Uani 1 1 d . . .
H8A H 0.5025 0.2844 0.1820 0.047 Uiso 0.647(4) 1 calc PR A 1
H8B H 0.4890 0.3117 0.0725 0.047 Uiso 0.647(4) 1 calc PR A 1
H8C H 0.4812 0.3103 0.0774 0.047 Uiso 0.353(4) 1 calc PR A 2
H8D H 0.6244 0.2857 0.1067 0.047 Uiso 0.353(4) 1 calc PR A 2
C9 C 0.60891(19) 0.45833(12) 0.31458(15) 0.0257(4) Uani 1 1 d . . .
C10 C 0.7207(2) 0.50547(16) 0.35999(19) 0.0406(6) Uani 1 1 d . . .
H10A H 0.7633 0.5348 0.3101 0.049 Uiso 1 1 calc R . .
H10B H 0.7801 0.4676 0.3925 0.049 Uiso 1 1 calc R . .
H10C H 0.6905 0.5443 0.4065 0.049 Uiso 1 1 calc R . .
C11 C 0.5426(2) 0.41268(14) 0.39246(15) 0.0341(5) Uani 1 1 d . . .
H11A H 0.4708 0.3824 0.3634 0.041 Uiso 1 1 calc R . .
H11B H 0.5124 0.4516 0.4390 0.041 Uiso 1 1 calc R . .
H11C H 0.6020 0.3748 0.4250 0.041 Uiso 1 1 calc R . .
C12 C 0.2124(2) 0.57956(15) 0.36097(17) 0.0343(5) Uani 1 1 d . . .
H12A H 0.1294 0.5537 0.3511 0.041 Uiso 1 1 calc R . .
H12B H 0.2075 0.6358 0.3380 0.041 Uiso 1 1 calc R . .
H12C H 0.2381 0.5791 0.4293 0.041 Uiso 1 1 calc R . .
O21 O 0.15358(14) 0.38705(9) 0.25498(10) 0.0280(3) Uani 1 1 d . . .
O22A O 0.1436(2) 0.51677(13) 0.11038(18) 0.0283(6) Uani 0.647(4) 1 d P A 1
H22A H 0.1228 0.5660 0.1110 0.034 Uiso 0.647(4) 1 calc PR A 1
O22B O 0.0094(5) 0.5121(3) 0.1947(4) 0.0374(13) Uani 0.353(4) 1 d P A 2
H22B H -0.0028 0.5594 0.1737 0.045 Uiso 0.353(4) 1 calc PR A 2
O23 O -0.03495(15) 0.17054(9) 0.37097(12) 0.0320(4) Uani 1 1 d . . .
N21 N -0.19531(16) 0.25068(11) 0.31798(13) 0.0274(4) Uani 1 1 d . . .
H21 H -0.2202 0.2921 0.2819 0.033 Uiso 1 1 calc R . .
C21 C 0.07453(19) 0.38448(13) 0.16632(14) 0.0263(4) Uani 1 1 d . A .
C22 C 0.1412(2) 0.33489(15) 0.09259(15) 0.0328(5) Uani 1 1 d . . .
H22C H 0.2162 0.3649 0.0727 0.039 Uiso 1 1 calc R . .
H22D H 0.0835 0.3265 0.0353 0.039 Uiso 1 1 calc R . .
C23 C 0.1821(2) 0.25236(15) 0.13459(16) 0.0351(5) Uani 1 1 d . . .
H23A H 0.2618 0.2595 0.1741 0.042 Uiso 1 1 calc R . .
H23B H 0.1994 0.2150 0.0815 0.042 Uiso 1 1 calc R . .
C24 C 0.0832(2) 0.21334(13) 0.19637(15) 0.0285(4) Uani 1 1 d . . .
H24A H 0.1252 0.1717 0.2381 0.034 Uiso 1 1 calc R . .
H24B H 0.0192 0.1855 0.1538 0.034 Uiso 1 1 calc R . .
C25 C 0.01561(18) 0.27465(12) 0.25972(14) 0.0218(4) Uani 1 1 d . . .
C26 C -0.04358(18) 0.33985(12) 0.19382(14) 0.0234(4) Uani 1 1 d . . .
H26A H -0.0900 0.3158 0.1373 0.028 Uiso 1 1 calc R . .
H26B H -0.1008 0.3757 0.2280 0.028 Uiso 1 1 calc R . .
C27 C -0.07450(19) 0.22831(11) 0.32108(14) 0.0223(4) Uani 1 1 d . . .
C28 C 0.0447(3) 0.47056(15) 0.13338(18) 0.0425(6) Uani 1 1 d . . .
H28A H -0.0155 0.4676 0.0768 0.051 Uiso 0.647(4) 1 calc PR A 1
H28B H 0.0012 0.4985 0.1848 0.051 Uiso 0.647(4) 1 calc PR A 1
H28C H 0.1214 0.4950 0.1083 0.051 Uiso 0.353(4) 1 calc PR A 2
H28D H -0.0211 0.4687 0.0803 0.051 Uiso 0.353(4) 1 calc PR A 2
C29 C 0.11060(18) 0.32721(12) 0.32301(14) 0.0237(4) Uani 1 1 d . . .
C30 C 0.2236(2) 0.28136(15) 0.36733(16) 0.0323(5) Uani 1 1 d . . .
H30A H 0.2658 0.2521 0.3172 0.039 Uiso 1 1 calc R . .
H30B H 0.1951 0.2425 0.4146 0.039 Uiso 1 1 calc R . .
H30C H 0.2828 0.3199 0.3989 0.039 Uiso 1 1 calc R . .
C31 C 0.0459(2) 0.37241(14) 0.40173(15) 0.0309(5) Uani 1 1 d . . .
H31A H -0.0272 0.4022 0.3737 0.037 Uiso 1 1 calc R . .
H31B H 0.1055 0.4107 0.4332 0.037 Uiso 1 1 calc R . .
H31C H 0.0177 0.3334 0.4489 0.037 Uiso 1 1 calc R . .
C32 C -0.2872(2) 0.20800(15) 0.37317(19) 0.0375(5) Uani 1 1 d . . .
H32A H -0.3703 0.2333 0.3620 0.045 Uiso 1 1 calc R . .
H32B H -0.2614 0.2110 0.4414 0.045 Uiso 1 1 calc R . .
H32C H -0.2917 0.1510 0.3532 0.045 Uiso 1 1 calc R . .

loop_
_atom_site_aniso_label
_atom_site_aniso_U_11
_atom_site_aniso_U_22
_atom_site_aniso_U_33
_atom_site_aniso_U_23
_atom_site_aniso_U_13
_atom_site_aniso_U_12
O1 0.0303(8) 0.0282(8) 0.0248(7) 0.0001(6) -0.0014(6) 0.0128(6)
O2A 0.0291(12) 0.0172(11) 0.0440(14) 0.0004(10) 0.0095(10) 0.0033(9)
O2B 0.055(3) 0.020(2) 0.047(3) -0.004(2) 0.014(2) -0.004(2)
O3 0.0382(9) 0.0227(8) 0.0434(9) -0.0096(7) 0.0034(7) -0.0036(6)
N1 0.0243(8) 0.0235(9) 0.0356(10) -0.0079(7) 0.0005(7) 0.0053(7)
C1 0.0278(10) 0.0231(10) 0.0250(10) 0.0004(8) 0.0011(8) 0.0072(8)
C2 0.0313(11) 0.0332(12) 0.0291(11) 0.0062(9) 0.0065(8) 0.0086(9)
C3 0.0344(12) 0.0342(12) 0.0432(13) 0.0095(10) 0.0128(10) -0.0020(10)
C4 0.0354(11) 0.0205(10) 0.0364(11) 0.0061(8) 0.0060(9) -0.0014(8)
C5 0.0223(9) 0.0175(9) 0.0268(10) 0.0005(7) -0.0005(7) -0.0011(7)
C6 0.0214(9) 0.0219(9) 0.0280(10) -0.0039(8) 0.0012(7) 0.0009(7)
C7 0.0294(10) 0.0162(9) 0.0249(9) 0.0003(7) 0.0000(8) 0.0020(8)
C8 0.0572(15) 0.0251(11) 0.0353(12) -0.0045(9) 0.0023(11) 0.0096(11)
C9 0.0284(10) 0.0219(10) 0.0266(10) -0.0006(8) -0.0012(8) 0.0056(8)
C10 0.0330(12) 0.0445(14) 0.0427(13) -0.0055(11) -0.0128(10) 0.0022(11)
C11 0.0513(14) 0.0269(11) 0.0245(10) 0.0026(8) 0.0044(9) 0.0084(10)
C12 0.0304(11) 0.0335(12) 0.0394(12) -0.0063(10) 0.0040(9) 0.0078(9)
O21 0.0312(8) 0.0295(8) 0.0227(7) 0.0037(6) -0.0022(6) -0.0147(6)
O22A 0.0254(12) 0.0187(11) 0.0411(14) 0.0057(9) 0.0055(9) -0.0029(9)
O22B 0.045(3) 0.021(2) 0.045(3) 0.005(2) 0.004(2) 0.002(2)
O23 0.0337(8) 0.0220(7) 0.0399(9) 0.0101(6) -0.0011(6) -0.0007(6)
N21 0.0243(8) 0.0237(9) 0.0342(9) 0.0089(7) 0.0025(7) -0.0035(7)
C21 0.0290(10) 0.0287(11) 0.0207(9) 0.0036(8) -0.0033(8) -0.0105(8)
C22 0.0322(11) 0.0427(13) 0.0239(10) 0.0001(9) 0.0036(8) -0.0134(10)
C23 0.0322(11) 0.0432(13) 0.0305(11) -0.0065(10) 0.0061(9) -0.0021(10)
C24 0.0303(10) 0.0245(10) 0.0309(11) -0.0042(8) 0.0030(8) -0.0005(8)
C25 0.0225(9) 0.0174(9) 0.0252(9) 0.0013(7) 0.0003(7) -0.0038(7)
C26 0.0228(9) 0.0229(9) 0.0243(9) 0.0039(7) -0.0013(7) -0.0040(8)
C27 0.0281(10) 0.0147(9) 0.0238(9) 0.0007(7) -0.0015(7) -0.0037(7)
C28 0.0633(17) 0.0303(12) 0.0325(12) 0.0119(10) -0.0094(11) -0.0196(12)
C29 0.0262(9) 0.0226(10) 0.0220(9) 0.0039(7) -0.0002(7) -0.0060(8)
C30 0.0266(10) 0.0402(13) 0.0292(11) 0.0043(9) -0.0053(8) -0.0031(9)
C31 0.0408(12) 0.0272(11) 0.0245(10) -0.0020(8) 0.0009(9) -0.0037(9)
C32 0.0314(11) 0.0342(12) 0.0480(14) 0.0095(10) 0.0112(10) -0.0061(10)

loop_
_atom_type_symbol
_atom_type_description
_atom_type_scat_dispersion_real
_atom_type_scat_dispersion_imag
_atom_type_scat_source
C C 0.0033 0.0000 'International Tables Vol C Tables 4.2.6.8 and 6.1.1.4'
H H 0.0000 0.0000 'International Tables Vol C Tables 4.2.6.8 and 6.1.1.4'
N N 0.0061 0.0000 'International Tables Vol C Tables 4.2.6.8 and 6.1.1.4'
O O 0.0106 0.0000 'International Tables Vol C Tables 4.2.6.8 and 6.1.1.4'

loop_
_geom_angle_atom_site_label_1
_geom_angle_atom_site_label_2
_geom_angle_atom_site_label_3
_geom_angle
C1 O1 C9 110.41(14)
C8 O2A H2A 109.5
C8 O2B H2B 109.5
C7 N1 C12 121.69(18)
C7 N1 H1 119.2
C12 N1 H1 119.2
O1 C1 C8 109.59(17)
O1 C1 C2 108.20(17)
C8 C1 C2 113.13(18)
O1 C1 C6 104.21(15)
C8 C1 C6 111.75(18)
C2 C1 C6 109.52(17)
C1 C2 C3 110.44(18)
C1 C2 H2C 109.6
C3 C2 H2C 109.6
C1 C2 H2D 109.6
C3 C2 H2D 109.6
H2C C2 H2D 108.1
C4 C3 C2 113.90(19)
C4 C3 H3A 108.8
C2 C3 H3A 108.8
C4 C3 H3B 108.8
C2 C3 H3B 108.8
H3A C3 H3B 107.7
C3 C4 C5 114.36(17)
C3 C4 H4A 108.7
C5 C4 H4A 108.7
C3 C4 H4B 108.7
C5 C4 H4B 108.7
H4A C4 H4B 107.6
C7 C5 C6 116.62(16)
C7 C5 C4 108.89(16)
C6 C5 C4 107.21(17)
C7 C5 C9 111.10(16)
C6 C5 C9 100.04(15)
C4 C5 C9 112.82(17)
C1 C6 C5 100.04(15)
C1 C6 H6A 111.8
C5 C6 H6A 111.8
C1 C6 H6B 111.8
C5 C6 H6B 111.8
H6A C6 H6B 109.5
O3 C7 N1 121.66(19)
O3 C7 C5 119.60(18)
N1 C7 C5 118.73(17)
O2B C8 O2A 97.9(3)
O2B C8 C1 110.9(3)
O2A C8 C1 115.9(2)
O2B C8 H8A 11.1
O2A C8 H8A 108.3
C1 C8 H8A 108.3
O2B C8 H8B 115.5
O2A C8 H8B 108.3
C1 C8 H8B 108.3
H8A C8 H8B 107.4
O2B C8 H8C 109.5
O2A C8 H8C 112.6
C1 C8 H8C 109.5
H8A C8 H8C 101.1
H8B C8 H8C 6.5
O2B C8 H8D 109.5
O2A C8 H8D 11.6
C1 C8 H8D 109.5
H8A C8 H8D 119.9
H8B C8 H8D 102.9
H8C C8 H8D 108.1
O1 C9 C10 109.16(17)
O1 C9 C11 108.07(16)
C10 C9 C11 109.39(19)
O1 C9 C5 102.74(15)
C10 C9 C5 114.89(18)
C11 C9 C5 112.19(17)
C9 C10 H10A 109.5
C9 C10 H10B 109.5
H10A C10 H10B 109.5
C9 C10 H10C 109.5
H10A C10 H10C 109.5
H10B C10 H10C 109.5
C9 C11 H11A 109.5
C9 C11 H11B 109.5
H11A C11 H11B 109.5
C9 C11 H11C 109.5
H11A C11 H11C 109.5
H11B C11 H11C 109.5
N1 C12 H12A 109.5
N1 C12 H12B 109.5
H12A C12 H12B 109.5
N1 C12 H12C 109.5
H12A C12 H12C 109.5
H12B C12 H12C 109.5
C21 O21 C29 110.43(14)
C28 O22A H22A 109.5
C28 O22B H22B 109.5
C27 N21 C32 121.37(18)
C27 N21 H21 119.3
C32 N21 H21 119.3
O21 C21 C28 109.34(17)
O21 C21 C26 103.96(15)
C28 C21 C26 111.54(19)
O21 C21 C22 109.01(17)
C28 C21 C22 113.09(19)
C26 C21 C22 109.48(17)
C21 C22 C23 110.38(17)
C21 C22 H22C 109.6
C23 C22 H22C 109.6
C21 C22 H22D 109.6
C23 C22 H22D 109.6
H22C C22 H22D 108.1
C22 C23 C24 113.46(19)
C22 C23 H23A 108.9
C24 C23 H23A 108.9
C22 C23 H23B 108.9
C24 C23 H23B 108.9
H23A C23 H23B 107.7
C23 C24 C25 113.76(18)
C23 C24 H24A 108.8
C25 C24 H24A 108.8
C23 C24 H24B 108.8
C25 C24 H24B 108.8
H24A C24 H24B 107.7
C27 C25 C26 116.24(16)
C27 C25 C24 108.78(16)
C26 C25 C24 107.53(16)
C27 C25 C29 111.24(15)
C26 C25 C29 100.52(15)
C24 C25 C29 112.39(16)
C21 C26 C25 100.13(15)
C21 C26 H26A 111.7
C25 C26 H26A 111.7
C21 C26 H26B 111.7
C25 C26 H26B 111.7
H26A C26 H26B 109.5
O23 C27 N21 121.68(18)
O23 C27 C25 119.88(18)
N21 C27 C25 118.43(17)
O22B C28 O22A 97.5(3)
O22B C28 C21 113.1(3)
O22A C28 C21 116.5(2)
O22B C28 H28A 113.3
O22A C28 H28A 108.2
C21 C28 H28A 108.2
O22B C28 H28B 10.8
O22A C28 H28B 108.2
C21 C28 H28B 108.2
H28A C28 H28B 107.3
O22B C28 H28C 109.0
O22A C28 H28C 11.6
C21 C28 H28C 109.0
H28A C28 H28C 104.0
H28B C28 H28C 119.7
O22B C28 H28D 109.0
O22A C28 H28D 111.3
C21 C28 H28D 109.0
H28A C28 H28D 4.7
H28B C28 H28D 102.8
H28C C28 H28D 107.8
O21 C29 C30 109.45(16)
O21 C29 C31 108.15(16)
C30 C29 C31 108.96(17)
O21 C29 C25 102.66(14)
C30 C29 C25 115.10(17)
C31 C29 C25 112.15(16)
C29 C30 H30A 109.5
C29 C30 H30B 109.5
H30A C30 H30B 109.5
C29 C30 H30C 109.5
H30A C30 H30C 109.5
H30B C30 H30C 109.5
C29 C31 H31A 109.5
C29 C31 H31B 109.5
H31A C31 H31B 109.5
C29 C31 H31C 109.5
H31A C31 H31C 109.5
H31B C31 H31C 109.5
N21 C32 H32A 109.5
N21 C32 H32B 109.5
H32A C32 H32B 109.5
N21 C32 H32C 109.5
H32A C32 H32C 109.5
H32B C32 H32C 109.5

loop_
_geom_bond_atom_site_label_1
_geom_bond_atom_site_label_2
_geom_bond_distance
O1 C1 1.454(2)
O1 C9 1.461(2)
O2A C8 1.342(3)
O2A H2A 0.8400
O2B C8 1.268(5)
O2B H2B 0.8400
O3 C7 1.238(2)
N1 C7 1.332(3)
N1 C12 1.455(3)
N1 H1 0.8800
C1 C8 1.514(3)
C1 C2 1.521(3)
C1 C6 1.525(3)
C2 C3 1.536(3)
C2 H2C 0.9900
C2 H2D 0.9900
C3 C4 1.535(3)
C3 H3A 0.9900
C3 H3B 0.9900
C4 C5 1.546(3)
C4 H4A 0.9900
C4 H4B 0.9900
C5 C7 1.523(3)
C5 C6 1.535(3)
C5 C9 1.560(3)
C6 H6A 0.9900
C6 H6B 0.9900
C8 H8A 0.9900
C8 H8B 0.9900
C8 H8C 0.9900
C8 H8D 0.9900
C9 C10 1.526(3)
C9 C11 1.528(3)
C10 H10A 0.9800
C10 H10B 0.9800
C10 H10C 0.9800
C11 H11A 0.9800
C11 H11B 0.9800
C11 H11C 0.9800
C12 H12A 0.9800
C12 H12B 0.9800
C12 H12C 0.9800
O21 C21 1.458(2)
O21 C29 1.461(2)
O22A C28 1.350(3)
O22A H22A 0.8400
O22B C28 1.176(5)
O22B H22B 0.8400
O23 C27 1.239(2)
N21 C27 1.332(3)
N21 C32 1.458(3)
N21 H21 0.8800
C21 C28 1.519(3)
C21 C26 1.521(3)
C21 C22 1.521(3)
C22 C23 1.534(3)
C22 H22C 0.9900
C22 H22D 0.9900
C23 C24 1.538(3)
C23 H23A 0.9900
C23 H23B 0.9900
C24 C25 1.547(3)
C24 H24A 0.9900
C24 H24B 0.9900
C25 C27 1.525(3)
C25 C26 1.527(3)
C25 C29 1.565(3)
C26 H26A 0.9900
C26 H26B 0.9900
C28 H28A 0.9900
C28 H28B 0.9900
C28 H28C 0.9900
C28 H28D 0.9900
C29 C30 1.519(3)
C29 C31 1.525(3)
C30 H30A 0.9800
C30 H30B 0.9800
C30 H30C 0.9800
C31 H31A 0.9800
C31 H31B 0.9800
C31 H31C 0.9800
C32 H32A 0.9800
C32 H32B 0.9800
C32 H32C 0.9800

loop_
_geom_hbond_atom_site_label_D
_geom_hbond_atom_site_label_H
_geom_hbond_atom_site_label_A
_geom_hbond_distance_DH
_geom_hbond_distance_HA
_geom_hbond_distance_DA
_geom_hbond_angle_DHA
_geom_hbond_site_symmetry_A
O2B H2B O3 0.84 1.86 2.677(5) 163.2 2_645
O2A H2A O3 0.84 1.97 2.774(3) 161.1 2_645
N1 H1 O21 0.88 2.20 2.988(2) 149.3 .
O22A H22A O23 0.84 1.98 2.801(3) 164.9 2
O22B H22B O23 0.84 1.98 2.784(5) 159.5 2
N21 H21 O1 0.88 2.23 3.040(2) 152.4 1_455

loop_
_geom_torsion_atom_site_label_1
_geom_torsion_atom_site_label_2
_geom_torsion_atom_site_label_3
_geom_torsion_atom_site_label_4
_geom_torsion
C9 O1 C1 C8 -135.08(19)
C9 O1 C1 C2 101.14(18)
C9 O1 C1 C6 -15.4(2)
O1 C1 C2 C3 -52.1(2)
C8 C1 C2 C3 -173.72(19)
C6 C1 C2 C3 60.9(2)
C1 C2 C3 C4 -39.0(3)
C2 C3 C4 C5 37.9(3)
C3 C4 C5 C7 177.47(18)
C3 C4 C5 C6 -55.5(2)
C3 C4 C5 C9 53.6(2)
O1 C1 C6 C5 38.78(19)
C8 C1 C6 C5 157.03(17)
C2 C1 C6 C5 -76.80(19)
C7 C5 C6 C1 -166.26(16)
C4 C5 C6 C1 71.45(19)
C9 C5 C6 C1 -46.41(18)
C12 N1 C7 O3 1.6(3)
C12 N1 C7 C5 -177.78(19)
C6 C5 C7 O3 -174.64(18)
C4 C5 C7 O3 -53.2(2)
C9 C5 C7 O3 71.6(2)
C6 C5 C7 N1 4.8(3)
C4 C5 C7 N1 126.2(2)
C9 C5 C7 N1 -109.0(2)
O1 C1 C8 O2B 49.0(4)
C2 C1 C8 O2B 169.9(3)
C6 C1 C8 O2B -66.0(4)
O1 C1 C8 O2A -61.4(3)
C2 C1 C8 O2A 59.4(3)
C6 C1 C8 O2A -176.4(2)
C1 O1 C9 C10 -136.66(18)
C1 O1 C9 C11 104.46(18)
C1 O1 C9 C5 -14.3(2)
C7 C5 C9 O1 161.55(15)
C6 C5 C9 O1 37.76(18)
C4 C5 C9 O1 -75.84(19)
C7 C5 C9 C10 -80.0(2)
C6 C5 C9 C10 156.18(19)
C4 C5 C9 C10 42.6(2)
C7 C5 C9 C11 45.7(2)
C6 C5 C9 C11 -78.06(19)
C4 C5 C9 C11 168.33(17)
C29 O21 C21 C28 136.79(19)
C29 O21 C21 C26 17.6(2)
C29 O21 C21 C22 -99.12(19)
O21 C21 C22 C23 51.6(2)
C28 C21 C22 C23 173.45(18)
C26 C21 C22 C23 -61.5(2)
C21 C22 C23 C24 40.5(2)
C22 C23 C24 C25 -39.3(3)
C23 C24 C25 C27 -177.03(17)
C23 C24 C25 C26 56.3(2)
C23 C24 C25 C29 -53.4(2)
O21 C21 C26 C25 -39.91(19)
C28 C21 C26 C25 -157.62(17)
C22 C21 C26 C25 76.44(19)
C27 C25 C26 C21 166.37(16)
C24 C25 C26 C21 -71.49(18)
C29 C25 C26 C21 46.21(18)
C32 N21 C27 O23 -0.1(3)
C32 N21 C27 C25 178.68(19)
C26 C25 C27 O23 174.67(18)
C24 C25 C27 O23 53.2(2)
C29 C25 C27 O23 -71.1(2)
C26 C25 C27 N21 -4.2(3)
C24 C25 C27 N21 -125.65(19)
C29 C25 C27 N21 110.0(2)
O21 C21 C28 O22B -48.4(4)
C26 C21 C28 O22B 66.0(4)
C22 C21 C28 O22B -170.1(3)
O21 C21 C28 O22A 63.3(3)
C26 C21 C28 O22A 177.7(2)
C22 C21 C28 O22A -58.3(3)
C21 O21 C29 C30 134.49(18)
C21 O21 C29 C31 -106.93(18)
C21 O21 C29 C25 11.8(2)
C27 C25 C29 O21 -159.82(16)
C26 C25 C29 O21 -36.13(18)
C24 C25 C29 O21 77.93(19)
C27 C25 C29 C30 81.4(2)
C26 C25 C29 C30 -154.95(17)
C24 C25 C29 C30 -40.9(2)
C27 C25 C29 C31 -44.0(2)
C26 C25 C29 C31 79.73(19)
C24 C25 C29 C31 -166.21(17)
